data_7052101
loop_
_publ_author_name
'Deacon, Glen B.'
'Harika, Rita'
'Junk, Peter C.'
'Skelton, Brian W.'
'White, Allan H.'

_publ_section_title
;
 Structural versatility in hydrated rare earth(iii)
 1,2-benzenedisulfonates
;
_journal_issue 5
_journal_name_full 'New Journal of Chemistry'
_journal_page_first 634
_journal_paper_doi 10.1039/b614681c
_journal_volume 31
_journal_year 2007
_chemical_formula_moiety 'C6 H16 O12 S2 Sm, C12 H16 O16 S4 Sm, 8.25(H2 O)'
_chemical_formula_sum 'C18 H48.5 O36.25 S6 Sm2'
_chemical_formula_weight 1338.17
_space_group_IT_number 2
_symmetry_cell_setting triclinic
_symmetry_space_group_name_Hall '-P 1'
_symmetry_space_group_name_H-M 'P -1'
_cell_angle_alpha 103.4760(10)
_cell_angle_beta 98.6790(10)
_cell_angle_gamma 100.9670(10)
_cell_formula_units_Z 2
_cell_length_a 8.6666(5)
_cell_length_b 14.2258(6)
_cell_length_c 19.4202(7)
_cell_measurement_reflns_used 8192
_cell_measurement_temperature 150
_cell_measurement_theta_max 37.4
_cell_measurement_theta_min 2.4
_cell_volume 2237.55(18)
_computing_cell_refinement 'Siemens SAINT (Siemens, 1995)'
_computing_data_collection 'Siemens SMART (Siemens, 1995)'
_computing_data_reduction 'xtal ADDREF SORTRF'
_computing_molecular_graphics xtal
_computing_publication_material 'xtal BONDLA CIFIO'
_computing_structure_refinement 'xtal CRYLSQ'
_computing_structure_solution xtal
_diffrn_ambient_temperature 150
_diffrn_measured_fraction_theta_full 1
_diffrn_measured_fraction_theta_max .98
_diffrn_measurement_device_type
;
Bruker SMART CCD diffractometer
;
_diffrn_measurement_method '\w scans'
_diffrn_radiation_detector 'CCD area detector'
_diffrn_radiation_monochromator graphite
_diffrn_radiation_source 'sealed tube'
_diffrn_radiation_type 'Mo K\a'
_diffrn_radiation_wavelength .71073
_diffrn_reflns_av_R_equivalents .021
_diffrn_reflns_av_sigmaI/netI .043
_diffrn_reflns_limit_h_max 14
_diffrn_reflns_limit_h_min -14
_diffrn_reflns_limit_k_max 23
_diffrn_reflns_limit_k_min -24
_diffrn_reflns_limit_l_max 33
_diffrn_reflns_limit_l_min -33
_diffrn_reflns_number 46087
_diffrn_reflns_theta_full 37.5
_diffrn_reflns_theta_max 37.56
_diffrn_reflns_theta_min 1.61
_diffrn_standards_decay_% 0
_diffrn_standards_number 0
_exptl_absorpt_coefficient_mu 2.986
_exptl_absorpt_correction_T_max .79
_exptl_absorpt_correction_T_min .57
_exptl_absorpt_correction_type multi-scan
_exptl_absorpt_process_details
;
SADABS; Sheldrick, 1996
;
_exptl_crystal_colour colourless
_exptl_crystal_density_diffrn 1.986
_exptl_crystal_description plate
_exptl_crystal_size_max .28
_exptl_crystal_size_mid .22
_exptl_crystal_size_min .14
_refine_diff_density_max 1.548
_refine_diff_density_min -1.303
_refine_ls_extinction_method none
_refine_ls_goodness_of_fit_all 1.152
_refine_ls_goodness_of_fit_ref 1.229
_refine_ls_hydrogen_treatment noref
_refine_ls_matrix_type full
_refine_ls_number_constraints 0
_refine_ls_number_parameters 622
_refine_ls_number_reflns 18268
_refine_ls_number_restraints 0
_refine_ls_R_factor_all .037
_refine_ls_R_factor_gt .025
_refine_ls_shift/su_max .038
_refine_ls_shift/su_mean .001
_refine_ls_structure_factor_coef F
_refine_ls_weighting_details
;
w=1/(sig^2(F) + .0003F^2)
;
_refine_ls_weighting_scheme calc
_refine_ls_wR_factor_all .037
_refine_ls_wR_factor_ref .035
_reflns_d_resolution_high .583
_reflns_d_resolution_low 12.582
_reflns_Friedel_coverage 0
_reflns_limit_h_max 14
_reflns_limit_h_min 0
_reflns_limit_k_max 23
_reflns_limit_k_min -24
_reflns_limit_l_max 32
_reflns_limit_l_min -33
_reflns_number_gt 18268
_reflns_number_total 22980
_reflns_threshold_expression 'F > 4.00 sig(F )'
_cod_data_source_file b614681c.txt
_cod_data_source_block rh236
_cod_original_sg_symbol_Hall -p_1
_cod_original_sg_symbol_H-M P_-1
_cod_database_code 7052101

loop_
_symmetry_equiv_pos_as_xyz
+x,+y,+z
-x,-y,-z

loop_
_atom_site_label
_atom_site_fract_x
_atom_site_fract_y
_atom_site_fract_z
_atom_site_U_iso_or_equiv
_atom_site_adp_type
_atom_site_calc_flag
_atom_site_calc_attached_atom
_atom_site_occupancy
_atom_site_disorder_assembly
_atom_site_disorder_group
Sm1 .767819(9) -.154282(6) .276434(5) .01130(3) Uani ? ? 1.00000 ? ?
Sm2 1.255405(9) .343328(6) .277636(4) .00955(3) Uani ? ? 1.00000 ? ?
C111 .6328(2) .09829(13) .41079(10) .0147(5) Uani ? ? 1.00000 ? ?
S111 .58754(5) .07321(3) .31493(2) .01361(13) Uani ? ? 1.00000 ? ?
O1111 .63881(16) -.01758(10) .28608(8) .0182(4) Uani ? ? 1.00000 ? ?
O1112 .41372(15) .05811(10) .29457(8) .0196(5) Uani ? ? 1.00000 ? ?
O1113 .67229(17) .15832(10) .29503(8) .0193(5) Uani ? ? 1.00000 ? ?
C112 .7833(2) .10234(13) .45224(10) .0142(5) Uani ? ? 1.00000 ? ?
S112 .95617(5) .07968(3) .41699(2) .01308(13) Uani ? ? 1.00000 ? ?
O1121 .91790(15) -.02777(9) .38292(7) .0159(4) Uani ? ? 1.00000 ? ?
O1122 1.09037(15) .10964(11) .47784(8) .0203(5) Uani ? ? 1.00000 ? ?
O1123 .97937(16) .13610(10) .36392(8) .0181(5) Uani ? ? 1.00000 ? ?
C113 .8008(2) .11955(15) .52688(11) .0191(6) Uani ? ? 1.00000 ? ?
C114 .6734(2) .13469(16) .56087(11) .0226(7) Uani ? ? 1.00000 ? ?
C115 .5259(2) .13122(15) .51999(12) .0227(7) Uani ? ? 1.00000 ? ?
C116 .5061(2) .11336(14) .44522(11) .0193(6) Uani ? ? 1.00000 ? ?
O101 .6687(2) -.18516(13) .15039(9) .0352(7) Uani ? ? 1.00000 ? ?
O102 .48741(16) -.22284(11) .27381(9) .0254(6) Uani ? ? 1.00000 ? ?
O103 .77126(16) -.22152(10) .38099(7) .0186(4) Uani ? ? 1.00000 ? ?
O104 .93571(19) -.03003(12) .23292(10) .0296(6) Uani ? ? 1.00000 ? ?
O105 1.02450(16) -.19187(11) .27649(9) .0232(5) Uani ? ? 1.00000 ? ?
O106 .72253(16) -.33269(10) .23110(8) .0222(5) Uani ? ? 1.00000 ? ?
C211 1.1343(2) .59698(12) .40603(9) .0134(5) Uani ? ? 1.00000 ? ?
S211 1.09234(5) .57546(3) .31019(2) .01265(13) Uani ? ? 1.00000 ? ?
O2111 1.14158(15) .48407(9) .28052(7) .0156(4) Uani ? ? 1.00000 ? ?
O2112 .91856(15) .56142(10) .28894(8) .0194(5) Uani ? ? 1.00000 ? ?
O2113 1.17939(16) .66179(10) .29299(8) .0180(5) Uani ? ? 1.00000 ? ?
C212 1.2833(2) .59920(13) .44761(9) .0134(5) Uani ? ? 1.00000 ? ?
S212 1.45832(5) .57942(3) .41290(2) .01157(12) Uani ? ? 1.00000 ? ?
O2121 1.42021(15) .47231(9) .37595(7) .0150(4) Uani ? ? 1.00000 ? ?
O2122 1.58978(15) .60495(10) .47479(7) .0183(4) Uani ? ? 1.00000 ? ?
O2123 1.48396(15) .64067(10) .36361(7) .0172(4) Uani ? ? 1.00000 ? ?
C213 1.2991(2) .61413(15) .52239(10) .0184(6) Uani ? ? 1.00000 ? ?
C214 1.1708(2) .62831(16) .55534(11) .0223(7) Uani ? ? 1.00000 ? ?
C215 1.0253(2) .62772(16) .51454(11) .0220(7) Uani ? ? 1.00000 ? ?
C216 1.0070(2) .61166(15) .44026(11) .0189(6) Uani ? ? 1.00000 ? ?
C221 1.0314(2) .41898(14) .09549(10) .0178(6) Uani ? ? 1.00000 ? ?
S221 .99446(5) .29064(4) .09216(2) .01734(14) Uani ? ? 1.00000 ? ?
O2211 1.10353(17) .28431(10) .15564(7) .0204(5) Uani ? ? 1.00000 ? ?
O2212 .82676(17) .26364(12) .09794(9) .0298(6) Uani ? ? 1.00000 ? ?
O2213 1.02303(19) .23499(11) .02467(8) .0260(5) Uani ? ? 1.00000 ? ?
C222 1.1843(2) .48413(14) .11515(10) .0174(6) Uani ? ? 1.00000 ? ?
S222 1.36875(5) .44646(4) .13205(2) .01779(14) Uani ? ? 1.00000 ? ?
O2221 1.39248(15) .43391(11) .20526(7) .0190(5) Uani ? ? 1.00000 ? ?
O2222 1.49244(17) .52834(12) .12680(8) .0285(6) Uani ? ? 1.00000 ? ?
O2223 1.35432(17) .35515(12) .07697(8) .0254(5) Uani ? ? 1.00000 ? ?
C223 1.1966(3) .58455(15) .12031(11) .0252(7) Uani ? ? 1.00000 ? ?
C224 1.0603(4) .62084(18) .10513(13) .0344(10) Uani ? ? 1.00000 ? ?
C225 .9109(3) .5557(2) .08343(13) .0329(9) Uani ? ? 1.00000 ? ?
C226 .8966(3) .45643(18) .07918(12) .0256(7) Uani ? ? 1.00000 ? ?
O201 1.20000(17) .16120(10) .23982(8) .0198(5) Uani ? ? 1.00000 ? ?
O202 .98682(15) .29490(10) .29797(8) .0190(5) Uani ? ? 1.00000 ? ?
O203 1.27657(16) .27887(10) .38474(7) .0174(4) Uani ? ? 1.00000 ? ?
O204 1.50808(16) .30272(11) .27699(9) .0241(5) Uani ? ? 1.00000 ? ?
O01 .76156(16) -.63236(11) .22567(9) .0227(5) Uani ? ? 1.00000 ? ?
O02 .4993(2) -.33919(14) .04121(9) .0369(7) Uani ? ? 1.00000 ? ?
O03 .26863(17) -.13394(11) .21433(8) .0217(5) Uani ? ? 1.00000 ? ?
O04 .6328(4) .1244(2) .13792(18) .0273(12) Uani ? ? .50000 ? ?
O05 1.3570(4) .1605(2) .06107(17) .0265(11) Uani ? ? .50000 ? ?
O06 .5550(4) -.0753(2) .06639(16) .0245(11) Uani ? ? .50000 ? ?
O07 .2407(4) -.1191(2) .07857(16) .0283(12) Uani ? ? .50000 ? ?
O08 1.1071(4) .0460(2) .10158(18) .0302(12) Uani ? ? .50000 ? ?
O09 .3055(4) -.1832(3) .06933(19) .0374(15) Uani ? ? .50000 ? ?
O010 .9728(6) -.0544(3) .0883(2) .057(2) Uani ? ? .50000 ? ?
O011 .4707(6) .0042(4) .0690(3) .066(3) Uani ? ? .50000 ? ?
O012 1.2315(6) .1029(3) .0953(2) .060(2) Uani ? ? .50000 ? ?
O013 .7613(8) .0870(5) .1626(4) .029(2) Uani ? ? .25000 ? ?
O014 .7984(9) -.0087(6) .1139(4) .041(3) Uani ? ? .25000 ? ?
O015 .8216(9) -.1073(6) .0546(4) .042(3) Uani ? ? .25000 ? ?
H113 .90152 .12079 .55522 .02300 Uiso ? ? 1.00000 ? ?
H114 .68719 .14695 .61200 .02800 Uiso ? ? 1.00000 ? ?
H115 .43872 .14065 .54292 .02800 Uiso ? ? 1.00000 ? ?
H116 .40460 .11141 .41696 .02400 Uiso ? ? 1.00000 ? ?
H213 1.39883 .61406 .55082 .02300 Uiso ? ? 1.00000 ? ?
H214 1.18297 .63823 .60631 .02800 Uiso ? ? 1.00000 ? ?
H215 .93780 .63803 .53726 .02700 Uiso ? ? 1.00000 ? ?
H216 .90600 .61076 .41226 .02400 Uiso ? ? 1.00000 ? ?
H223 1.30134 .62950 .13435 .03200 Uiso ? ? 1.00000 ? ?
H224 1.06945 .69036 .10978 .04300 Uiso ? ? 1.00000 ? ?
H225 .81721 .57981 .07145 .04000 Uiso ? ? 1.00000 ? ?
H226 .79190 .41220 .06462 .03200 Uiso ? ? 1.00000 ? ?
H101a .63223 -.13294 .15000 .05200 Uiso ? ? 1.00000 ? ?
H101b .74131 -.17121 .11281 .05200 Uiso ? ? 1.00000 ? ?
H102a .41452 -.20167 .25960 .03700 Uiso ? ? 1.00000 ? ?
H102b .45317 -.27002 .28678 .03700 Uiso ? ? 1.00000 ? ?
H103a .69754 -.26974 .38165 .02800 Uiso ? ? 1.00000 ? ?
H103b .79522 -.18690 .42179 .02800 Uiso ? ? 1.00000 ? ?
H104a .91603 -.01670 .20051 .04300 Uiso ? ? 1.00000 ? ?
H104b .96477 .03118 .25386 .04300 Uiso ? ? 1.00000 ? ?
H105a 1.07916 -.16633 .25437 .03500 Uiso ? ? 1.00000 ? ?
H105b 1.05543 -.24028 .28486 .03500 Uiso ? ? 1.00000 ? ?
H106a .64686 -.37751 .20205 .03300 Uiso ? ? 1.00000 ? ?
H106b .77841 -.36159 .24862 .03300 Uiso ? ? 1.00000 ? ?
H201a 1.17949 .13391 .20022 .03000 Uiso ? ? 1.00000 ? ?
H201b 1.26104 .12641 .25392 .03000 Uiso ? ? 1.00000 ? ?
H202a .91311 .30947 .27633 .02800 Uiso ? ? 1.00000 ? ?
H202b .94706 .25061 .30938 .02800 Uiso ? ? 1.00000 ? ?
H203a 1.31235 .30899 .42473 .02500 Uiso ? ? 1.00000 ? ?
H203b 1.20009 .23616 .38802 .02500 Uiso ? ? 1.00000 ? ?
H204a 1.58073 .32869 .26377 .03500 Uiso ? ? 1.00000 ? ?
H204b 1.55121 .25834 .28582 .03500 Uiso ? ? 1.00000 ? ?
H01a .80159 -.57724 .23079 .03400 Uiso ? ? 1.00000 ? ?
H01b .77140 -.64473 .18248 .03400 Uiso ? ? 1.00000 ? ?
H02a .49636 -.39847 .05348 .05600 Uiso ? ? 1.00000 ? ?
H02b .54603 -.34604 .00000 .05600 Uiso ? ? 1.00000 ? ?
H03a .30191 -.07574 .23171 .03300 Uiso ? ? 1.00000 ? ?
H03b .26524 -.14804 .17413 .03300 Uiso ? ? 1.00000 ? ?

loop_
_atom_site_aniso_label
_atom_site_aniso_U_11
_atom_site_aniso_U_22
_atom_site_aniso_U_33
_atom_site_aniso_U_12
_atom_site_aniso_U_13
_atom_site_aniso_U_23
Sm1 .01128(3) .00954(4) .01396(4) .00339(3) .00316(3) .00373(3)
Sm2 .01012(3) .00931(4) .00969(4) .00286(3) .00234(3) .00279(3)
C111 .0139(6) .0120(7) .0188(8) .0044(5) .0039(6) .0038(6)
S111 .01362(15) .01102(17) .01632(19) .00508(13) .00099(14) .00351(14)
O1111 .0192(6) .0137(6) .0211(7) .0084(5) .0013(5) .0020(5)
O1112 .0146(5) .0185(6) .0242(7) .0069(5) -.0010(5) .0038(5)
O1113 .0212(6) .0155(6) .0227(7) .0045(5) .0036(5) .0082(5)
C112 .0132(6) .0125(7) .0163(7) .0021(5) .0031(5) .0031(6)
S112 .01113(14) .01056(16) .01651(19) .00139(12) .00181(13) .00324(14)
O1121 .0164(5) .0107(5) .0191(6) .0030(4) .0008(5) .0030(5)
O1122 .0142(5) .0205(6) .0217(7) .0023(5) -.0014(5) .0018(5)
O1123 .0177(5) .0156(6) .0240(7) .0032(4) .0074(5) .0094(5)
C113 .0184(7) .0199(8) .0169(8) .0024(6) .0025(6) .0033(7)
C114 .0243(8) .0240(9) .0174(8) .0041(7) .0069(7) .0009(7)
C115 .0227(8) .0224(9) .0233(9) .0078(7) .0098(7) .0015(7)
C116 .0172(7) .0191(8) .0229(9) .0074(6) .0056(6) .0044(7)
O101 .0635(12) .0285(8) .0167(7) .0171(8) .0054(8) .0091(6)
O102 .0130(5) .0268(7) .0433(10) .0043(5) .0054(6) .0233(7)
O103 .0201(6) .0166(6) .0160(6) -.0022(5) .0013(5) .0054(5)
O104 .0298(7) .0249(8) .0421(10) .0054(6) .0169(7) .0192(7)
O105 .0170(6) .0207(7) .0406(9) .0098(5) .0120(6) .0168(6)
O106 .0205(6) .0137(6) .0272(7) .0052(5) -.0057(5) .0015(5)
C211 .0139(6) .0122(7) .0149(7) .0042(5) .0044(5) .0035(6)
S211 .01370(15) .01113(17) .01423(18) .00517(13) .00227(13) .00412(14)
O2111 .0192(5) .0130(5) .0160(6) .0078(4) .0035(4) .0032(5)
O2112 .0139(5) .0209(6) .0234(7) .0080(5) .0001(5) .0050(5)
O2113 .0215(6) .0147(6) .0203(6) .0043(5) .0046(5) .0091(5)
C212 .0134(6) .0128(7) .0134(7) .0027(5) .0039(5) .0019(6)
S212 .01078(14) .01119(16) .01156(17) .00109(12) .00184(12) .00226(13)
O2121 .0157(5) .0118(5) .0147(6) .0026(4) .0008(4) .0003(4)
O2122 .0135(5) .0222(7) .0149(6) .0024(5) -.0015(4) .0008(5)
O2123 .0164(5) .0173(6) .0199(6) .0022(4) .0059(5) .0087(5)
C213 .0189(7) .0217(9) .0134(7) .0031(6) .0048(6) .0027(6)
C214 .0259(9) .0244(9) .0167(8) .0049(7) .0110(7) .0023(7)
C215 .0220(8) .0240(9) .0219(9) .0072(7) .0123(7) .0036(7)
C216 .0172(7) .0209(8) .0224(9) .0088(6) .0091(6) .0062(7)
C221 .0188(7) .0206(8) .0136(7) .0045(6) .0011(6) .0052(6)
S221 .01635(17) .0186(2) .01330(18) -.00156(14) -.00036(14) .00380(16)
O2211 .0253(6) .0184(6) .0136(6) .0003(5) -.0025(5) .0048(5)
O2212 .0175(6) .0352(9) .0298(8) -.0057(6) .0023(6) .0065(7)
O2213 .0340(8) .0222(7) .0155(6) .0007(6) .0026(6) -.0007(5)
C222 .0213(7) .0182(8) .0116(7) .0020(6) .0017(6) .0051(6)
S222 .01503(16) .0240(2) .01314(18) -.00131(15) .00357(14) .00707(16)
O2221 .0152(5) .0288(7) .0149(6) .0033(5) .0040(4) .0107(5)
O2222 .0216(6) .0384(9) .0198(7) -.0103(6) .0019(5) .0124(6)
O2223 .0232(6) .0306(8) .0212(7) .0048(6) .0105(6) .0019(6)
C223 .0383(11) .0184(9) .0167(9) .0027(8) .0032(8) .0051(7)
C224 .0614(16) .0252(11) .0226(11) .0197(11) .0102(11) .0090(9)
C225 .0422(13) .0395(13) .0241(11) .0249(11) .0049(9) .0112(10)
C226 .0242(9) .0344(11) .0197(9) .0113(8) .0016(7) .0083(8)
O201 .0216(6) .0136(6) .0223(7) .0061(5) -.0003(5) .0027(5)
O202 .0149(5) .0208(6) .0273(7) .0057(5) .0088(5) .0137(6)
O203 .0184(5) .0184(6) .0129(6) -.0014(5) .0010(4) .0054(5)
O204 .0171(6) .0237(7) .0424(9) .0115(5) .0139(6) .0194(7)
O01 .0171(6) .0218(7) .0315(8) .0033(5) .0076(5) .0110(6)
O02 .0447(10) .0427(10) .0196(8) -.0023(8) .0132(7) .0070(7)
O03 .0190(6) .0183(6) .0263(7) .0024(5) .0017(5) .0066(6)
O04 .0341(16) .0214(14) .0265(16) .0014(12) .0117(13) .0074(12)
O05 .0336(15) .0228(14) .0259(15) .0089(12) .0110(13) .0067(12)
O06 .0322(15) .0210(14) .0205(14) .0071(11) .0029(12) .0068(11)
O07 .0341(16) .0279(16) .0173(14) .0030(13) -.0008(12) .0026(12)
O08 .0330(16) .0288(16) .0259(16) .0052(13) .0077(13) .0023(13)
O09 .044(2) .040(2) .0215(16) .0085(16) -.0039(14) .0030(15)
O010 .087(3) .048(3) .027(2) -.001(2) .025(2) -.0012(18)
O011 .078(4) .065(3) .060(3) .029(3) .014(3) .020(3)
O012 .095(4) .055(3) .047(3) .028(3) .045(3) .019(2)
O013 .031(3) .027(3) .029(3) -.001(2) .005(3) .012(3)
O014 .042(4) .046(4) .039(4) -.002(3) .009(3) .029(4)
O015 .040(4) .043(4) .044(5) .001(3) .011(3) .019(4)

loop_
_atom_type_symbol
_atom_type_description
_atom_type_oxidation_number
_atom_type_number_in_cell
_atom_type_scat_dispersion_real
_atom_type_scat_dispersion_imag
_atom_type_scat_source
C ? 0 36 .002 .002 'Int Tables Vol IV Tables 2.2B and 2.3.1'
H ? 0 97 0 0 'Int Tables Vol IV Tables 2.2B and 2.3.1'
O ? 0 72.5 .008 .006 'Int Tables Vol IV Tables 2.2B and 2.3.1'
S ? 0 12 .11 .124 'Int Tables Vol IV Tables 2.2B and 2.3.1'
Sm ? 0 4 -.533 3.442 'Int Tables Vol IV Tables 2.2B and 2.3.1'

loop_
_geom_angle_atom_site_label_1
_geom_angle_atom_site_label_2
_geom_angle_atom_site_label_3
_geom_angle_site_symmetry_1
_geom_angle_site_symmetry_2
_geom_angle_site_symmetry_3
_geom_angle
_geom_angle_publ_flag
O1111 Sm1 O1121 . . . 73.61(4) ?
O1111 Sm1 O101 . . . 83.85(6) ?
O1111 Sm1 O102 . . . 73.82(5) ?
O1111 Sm1 O103 . . . 112.73(5) ?
O1111 Sm1 O104 . . . 74.18(6) ?
O1111 Sm1 O105 . . . 141.72(5) ?
O1111 Sm1 O106 . . . 143.64(4) ?
O1121 Sm1 O101 . . . 143.38(5) ?
O1121 Sm1 O102 . . . 117.45(5) ?
O1121 Sm1 O103 . . . 70.60(4) ?
O1121 Sm1 O104 . . . 74.23(5) ?
O1121 Sm1 O105 . . . 81.30(5) ?
O1121 Sm1 O106 . . . 137.02(5) ?
O101 Sm1 O102 . . . 81.90(6) ?
O101 Sm1 O103 . . . 145.90(5) ?
O101 Sm1 O104 . . . 72.02(6) ?
O101 Sm1 O105 . . . 100.82(7) ?
O101 Sm1 O106 . . . 76.28(6) ?
O102 Sm1 O103 . . . 75.16(5) ?
O102 Sm1 O104 . . . 140.39(6) ?
O102 Sm1 O105 . . . 144.38(5) ?
O102 Sm1 O106 . . . 73.46(5) ?
O103 Sm1 O104 . . . 139.80(5) ?
O103 Sm1 O105 . . . 84.47(6) ?
O103 Sm1 O106 . . . 73.23(5) ?
O104 Sm1 O105 . . . 71.42(6) ?
O104 Sm1 O106 . . . 125.74(6) ?
O105 Sm1 O106 . . . 72.81(5) ?
O2111 Sm2 O2121 . . . 74.29(4) ?
O2111 Sm2 O2211 . . . 83.95(5) ?
O2111 Sm2 O2221 . . . 74.50(5) ?
O2111 Sm2 O201 . . . 144.83(4) ?
O2111 Sm2 O202 . . . 73.91(5) ?
O2111 Sm2 O203 . . . 118.42(5) ?
O2111 Sm2 O204 . . . 138.95(5) ?
O2121 Sm2 O2211 . . . 151.25(5) ?
O2121 Sm2 O2221 . . . 83.95(4) ?
O2121 Sm2 O201 . . . 136.46(5) ?
O2121 Sm2 O202 . . . 111.67(5) ?
O2121 Sm2 O203 . . . 72.45(4) ?
O2121 Sm2 O204 . . . 78.99(5) ?
O2211 Sm2 O2221 . . . 72.10(4) ?
O2211 Sm2 O201 . . . 70.86(5) ?
O2211 Sm2 O202 . . . 79.02(5) ?
O2211 Sm2 O203 . . . 135.68(4) ?
O2211 Sm2 O204 . . . 107.43(5) ?
O2221 Sm2 O201 . . . 117.95(5) ?
O2221 Sm2 O202 . . . 138.88(5) ?
O2221 Sm2 O203 . . . 147.27(4) ?
O2221 Sm2 O204 . . . 72.17(6) ?
O201 Sm2 O202 . . . 77.40(5) ?
O201 Sm2 O203 . . . 70.25(5) ?
O201 Sm2 O204 . . . 73.85(5) ?
O202 Sm2 O203 . . . 72.54(5) ?
O202 Sm2 O204 . . . 146.15(6) ?
O203 Sm2 O204 . . . 81.13(6) ?
S111 C111 C112 . . . 124.83(15) ?
S111 C111 C116 . . . 115.57(13) ?
C112 C111 C116 . . . 119.60(18) ?
C111 S111 O1111 . . . 106.74(9) ?
C111 S111 O1112 . . . 105.93(9) ?
C111 S111 O1113 . . . 108.38(8) ?
O1111 S111 O1112 . . . 111.17(8) ?
O1111 S111 O1113 . . . 112.45(9) ?
O1112 S111 O1113 . . . 111.78(9) ?
Sm1 O1111 S111 . . . 162.29(9) ?
C111 C112 S112 . . . 125.65(15) ?
C111 C112 C113 . . . 118.88(17) ?
S112 C112 C113 . . . 115.36(13) ?
C112 S112 O1121 . . . 105.13(8) ?
C112 S112 O1122 . . . 106.96(8) ?
C112 S112 O1123 . . . 108.64(9) ?
O1121 S112 O1122 . . . 111.90(9) ?
O1121 S112 O1123 . . . 111.26(8) ?
O1122 S112 O1123 . . . 112.52(8) ?
Sm1 O1121 S112 . . . 142.89(9) ?
C112 C113 C114 . . . 121.09(18) ?
C112 C113 H113 . . . 119.4 ?
C114 C113 H113 . . . 119.5 ?
C113 C114 C115 . . . 119.8(2) ?
C113 C114 H114 . . . 120.3 ?
C115 C114 H114 . . . 119.9 ?
C114 C115 C116 . . . 119.7(2) ?
C114 C115 H115 . . . 120.0 ?
C116 C115 H115 . . . 120.3 ?
C111 C116 C115 . . . 120.84(18) ?
C111 C116 H116 . . . 119.3 ?
C115 C116 H116 . . . 119.8 ?
Sm1 O101 H101a . . . 100.24 ?
Sm1 O101 H101b . . . 124.27 ?
H101a O101 H101b . . . 91.90 ?
Sm1 O102 H102a . . . 125.42 ?
Sm1 O102 H102b . . . 126.23 ?
H102a O102 H102b . . . 108.34 ?
Sm1 O103 H103a . . . 121.33 ?
Sm1 O103 H103b . . . 122.69 ?
H103a O103 H103b . . . 104.67 ?
Sm1 O104 H104a . . . 126.76 ?
Sm1 O104 H104b . . . 124.89 ?
H104a O104 H104b . . . 87.15 ?
Sm1 O105 H105a . . . 116.96 ?
Sm1 O105 H105b . . . 129.38 ?
H105a O105 H105b . . . 110.57 ?
Sm1 O106 H106a . . . 134.06 ?
Sm1 O106 H106b . . . 120.48 ?
H106a O106 H106b . . . 104.76 ?
S211 C211 C212 . . . 124.67(14) ?
S211 C211 C216 . . . 115.88(13) ?
C212 C211 C216 . . . 119.45(17) ?
C211 S211 O2111 . . . 106.34(9) ?
C211 S211 O2112 . . . 105.88(9) ?
C211 S211 O2113 . . . 108.09(8) ?
O2111 S211 O2112 . . . 110.74(8) ?
O2111 S211 O2113 . . . 113.45(9) ?
O2112 S211 O2113 . . . 111.86(9) ?
Sm2 O2111 S211 . . . 159.23(9) ?
C211 C212 S212 . . . 125.64(14) ?
C211 C212 C213 . . . 118.96(17) ?
S212 C212 C213 . . . 115.35(13) ?
C212 S212 O2121 . . . 104.85(7) ?
C212 S212 O2122 . . . 106.74(8) ?
C212 S212 O2123 . . . 108.22(9) ?
O2121 S212 O2122 . . . 111.08(8) ?
O2121 S212 O2123 . . . 112.34(8) ?
O2122 S212 O2123 . . . 113.07(8) ?
Sm2 O2121 S212 . . . 145.47(9) ?
C212 C213 C214 . . . 120.66(17) ?
C212 C213 H213 . . . 119.5 ?
C214 C213 H213 . . . 119.8 ?
C213 C214 C215 . . . 120.3(2) ?
C213 C214 H214 . . . 119.9 ?
C215 C214 H214 . . . 119.8 ?
C214 C215 C216 . . . 119.8(2) ?
C214 C215 H215 . . . 120.2 ?
C216 C215 H215 . . . 120.1 ?
C211 C216 C215 . . . 120.88(18) ?
C211 C216 H216 . . . 119.7 ?
C215 C216 H216 . . . 119.5 ?
S221 C221 C222 . . . 124.57(16) ?
S221 C221 C226 . . . 116.42(14) ?
C222 C221 C226 . . . 119.0(2) ?
C221 S221 O2211 . . . 105.50(8) ?
C221 S221 O2212 . . . 104.86(10) ?
C221 S221 O2213 . . . 109.49(10) ?
O2211 S221 O2212 . . . 111.64(10) ?
O2211 S221 O2213 . . . 112.80(10) ?
O2212 S221 O2213 . . . 112.02(9) ?
Sm2 O2211 S221 . . . 154.77(9) ?
C221 C222 S222 . . . 124.36(16) ?
C221 C222 C223 . . . 119.1(2) ?
S222 C222 C223 . . . 116.55(15) ?
C222 S222 O2221 . . . 107.90(9) ?
C222 S222 O2222 . . . 105.11(10) ?
C222 S222 O2223 . . . 107.00(8) ?
O2221 S222 O2222 . . . 110.81(8) ?
O2221 S222 O2223 . . . 112.84(10) ?
O2222 S222 O2223 . . . 112.68(9) ?
Sm2 O2221 S222 . . . 139.73(7) ?
C222 C223 C224 . . . 121.1(2) ?
C222 C223 H223 . . . 119.2 ?
C224 C223 H223 . . . 119.8 ?
C223 C224 C225 . . . 119.4(2) ?
C223 C224 H224 . . . 120.6 ?
C225 C224 H224 . . . 120.0 ?
C224 C225 C226 . . . 120.2(3) ?
C224 C225 H225 . . . 119.8 ?
C226 C225 H225 . . . 120.0 ?
C221 C226 C225 . . . 121.2(2) ?
C221 C226 H226 . . . 119.6 ?
C225 C226 H226 . . . 119.2 ?
Sm2 O201 H201a . . . 120.12 ?
Sm2 O201 H201b . . . 125.31 ?
H201a O201 H201b . . . 97.68 ?
Sm2 O202 H202a . . . 120.87 ?
Sm2 O202 H202b . . . 130.74 ?
H202a O202 H202b . . . 103.37 ?
Sm2 O203 H203a . . . 127.30 ?
Sm2 O203 H203b . . . 118.94 ?
H203a O203 H203b . . . 103.27 ?
Sm2 O204 H204a . . . 128.12 ?
Sm2 O204 H204b . . . 137.53 ?
H204a O204 H204b . . . 94.17 ?
H01a O01 H01b . . . 89.38 ?
H02a O02 H02b . . . 104.88 ?
H03a O03 H03b . . . 111.6 ?

loop_
_geom_bond_atom_site_label_1
_geom_bond_atom_site_label_2
_geom_bond_site_symmetry_1
_geom_bond_site_symmetry_2
_geom_bond_distance
_geom_bond_publ_flag
Sm1 O1111 . . 2.4058(15) ?
Sm1 O1121 . . 2.4021(11) ?
Sm1 O101 . . 2.3756(16) ?
Sm1 O102 . . 2.4284(14) ?
Sm1 O103 . . 2.4365(16) ?
Sm1 O104 . . 2.4585(18) ?
Sm1 O105 . . 2.3847(15) ?
Sm1 O106 . . 2.4178(14) ?
Sm2 O2111 . . 2.3877(15) ?
Sm2 O2121 . . 2.3663(10) ?
Sm2 O2211 . . 2.4004(13) ?
Sm2 O2221 . . 2.4111(16) ?
Sm2 O201 . . 2.4527(13) ?
Sm2 O202 . . 2.4172(14) ?
Sm2 O203 . . 2.4574(15) ?
Sm2 O204 . . 2.3697(15) ?
C111 S111 . . 1.779(2) ?
C111 C112 . . 1.409(2) ?
C111 C116 . . 1.393(3) ?
S111 O1111 . . 1.4613(15) ?
S111 O1112 . . 1.4593(14) ?
S111 O1113 . . 1.4561(16) ?
C112 S112 . . 1.791(2) ?
C112 C113 . . 1.392(3) ?
S112 O1121 . . 1.4676(13) ?
S112 O1122 . . 1.4466(13) ?
S112 O1123 . . 1.4605(17) ?
C113 C114 . . 1.395(3) ?
C113 H113 . . .954 ?
C114 C115 . . 1.385(3) ?
C114 H114 . . .952 ?
C115 C116 . . 1.392(3) ?
C115 H115 . . .948 ?
C116 H116 . . .956 ?
O101 H101a . . .862 ?
O101 H101b . . 1.061 ?
O102 H102a . . .7903 ?
O102 H102b . . .7921 ?
O103 H103a . . .8478 ?
O103 H103b . . .8019 ?
O104 H104a . . .705 ?
O104 H104b . . .8413 ?
O105 H105a . . .7807 ?
O105 H105b . . .8257 ?
O106 H106a . . .8465 ?
O106 H106b . . .7814 ?
C211 S211 . . 1.7826(19) ?
C211 C212 . . 1.406(2) ?
C211 C216 . . 1.395(3) ?
S211 O2111 . . 1.4630(14) ?
S211 O2112 . . 1.4622(14) ?
S211 O2113 . . 1.4504(15) ?
C212 S212 . . 1.7939(19) ?
C212 C213 . . 1.399(3) ?
S212 O2121 . . 1.4741(12) ?
S212 O2122 . . 1.4493(13) ?
S212 O2123 . . 1.4505(16) ?
C213 C214 . . 1.388(3) ?
C213 H213 . . .9535 ?
C214 C215 . . 1.382(3) ?
C214 H214 . . .953 ?
C215 C216 . . 1.386(3) ?
C215 H215 . . .951 ?
C216 H216 . . .955 ?
C221 S221 . . 1.777(2) ?
C221 C222 . . 1.405(2) ?
C221 C226 . . 1.398(3) ?
S221 O2211 . . 1.4675(15) ?
S221 O2212 . . 1.4592(16) ?
S221 O2213 . . 1.4474(16) ?
C222 S222 . . 1.789(2) ?
C222 C223 . . 1.391(3) ?
S222 O2221 . . 1.4626(16) ?
S222 O2222 . . 1.4593(17) ?
S222 O2223 . . 1.4483(15) ?
C223 C224 . . 1.396(4) ?
C223 H223 . . .965 ?
C224 C225 . . 1.382(4) ?
C224 H224 . . .959 ?
C225 C226 . . 1.375(4) ?
C225 H225 . . .958 ?
C226 H226 . . .960 ?
O201 H201a . . .7530 ?
O201 H201b . . .8479 ?
O202 H202a . . .7985 ?
O202 H202b . . .7552 ?
O203 H203a . . .7774 ?
O203 H203b . . .8307 ?
O204 H204a . . .7768 ?
O204 H204b . . .8298 ?
O01 H01a . . .7712 ?
O01 H01b . . .8368 ?
O02 H02a . . .925 ?
O02 H02b . . .9434 ?
O03 H03a . . .7951 ?
O03 H03b . . .7539 ?

loop_
_geom_torsion_atom_site_label_1
_geom_torsion_atom_site_label_2
_geom_torsion_atom_site_label_3
_geom_torsion_atom_site_label_4
_geom_torsion_site_symmetry_1
_geom_torsion_site_symmetry_2
_geom_torsion_site_symmetry_3
_geom_torsion_site_symmetry_4
_geom_torsion
_geom_torsion_publ_flag
? ? ? ? ? ? ? ? ? ?
